data_7205899
loop_
_publ_author_name
'Furman, Joshua D.'
'Melot, Brent C.'
'Teat, Simon J.'
'Mikhailovsky, Alexander A.'
'Cheetham, Anthony K.'

_publ_section_title
;
 Towards enhanced ligand-centred photoluminescence in inorganic-organic
 frameworks for solid state lighting.
;
_journal_issue 17
_journal_name_full 'Physical chemistry chemical physics : PCCP'
_journal_page_first 7622
_journal_page_last 7629
_journal_paper_doi 10.1039/c0cp01717e
_journal_volume 13
_journal_year 2011
_chemical_formula_sum 'C15 H10 Mn O7'
_chemical_formula_weight 357.17
_chemical_name_systematic
;
?
;
_space_group_IT_number 15
_symmetry_cell_setting monoclinic
_symmetry_space_group_name_Hall '-C 2yc'
_symmetry_space_group_name_H-M 'C 1 2/c 1'
_atom_sites_solution_hydrogens mixed
_atom_sites_solution_primary direct
_atom_sites_solution_secondary difmap
_audit_creation_method SHELXL-97
_cell_angle_alpha 90.00
_cell_angle_beta 97.703(2)
_cell_angle_gamma 90.00
_cell_formula_units_Z 4
_cell_length_a 26.943(2)
_cell_length_b 7.2476(6)
_cell_length_c 6.9261(5)
_cell_measurement_reflns_used 4730
_cell_measurement_temperature 100(2)
_cell_measurement_theta_max 33.57
_cell_measurement_theta_min 3.45
_cell_volume 1340.27(18)
_computing_cell_refinement 'Bruker SAINT v7.60a'
_computing_data_collection 'Bruker APEX 2'
_computing_data_reduction 'Bruker SAINT v7.60a'
_computing_molecular_graphics 'Bruker SHELXTL'
_computing_publication_material 'Bruker SHELXTL & local programs'
_computing_structure_refinement 'Bruker SHELXTL'
_computing_structure_solution 'Bruker SHELXTL'
_diffrn_ambient_temperature 100(2)
_diffrn_measured_fraction_theta_full 0.992
_diffrn_measured_fraction_theta_max 0.986
_diffrn_measurement_device_type 'Bruker APEX II CCD diffractometer'
_diffrn_measurement_method '\w rotation with narrow frames'
_diffrn_radiation_monochromator 'silicon 111'
_diffrn_radiation_source 'Advanced Light Source station 11.3.1'
_diffrn_radiation_type synchrotron
_diffrn_radiation_wavelength 0.77490
_diffrn_reflns_av_R_equivalents 0.0351
_diffrn_reflns_av_sigmaI/netI 0.0170
_diffrn_reflns_limit_h_max 38
_diffrn_reflns_limit_h_min -38
_diffrn_reflns_limit_k_max 10
_diffrn_reflns_limit_k_min 0
_diffrn_reflns_limit_l_max 9
_diffrn_reflns_limit_l_min 0
_diffrn_reflns_number 14469
_diffrn_reflns_theta_full 30.00
_diffrn_reflns_theta_max 33.60
_diffrn_reflns_theta_min 3.95
_diffrn_standards_number 0
_exptl_absorpt_coefficient_mu 1.287
_exptl_absorpt_correction_T_max 0.93
_exptl_absorpt_correction_T_min 0.84
_exptl_absorpt_correction_type multi-scan
_exptl_absorpt_process_details 'TWINABS v2008/2 Bruker AXS Madison WI USA'
_exptl_crystal_colour yellow
_exptl_crystal_density_diffrn 1.770
_exptl_crystal_density_method 'not measured'
_exptl_crystal_description needle
_exptl_crystal_F_000 724
_exptl_crystal_size_max 0.11
_exptl_crystal_size_mid 0.03
_exptl_crystal_size_min 0.01
_refine_diff_density_max 0.502
_refine_diff_density_min -0.290
_refine_diff_density_rms 0.068
_refine_ls_extinction_method none
_refine_ls_goodness_of_fit_ref 1.045
_refine_ls_hydrogen_treatment mixed
_refine_ls_matrix_type full
_refine_ls_number_parameters 116
_refine_ls_number_reflns 2016
_refine_ls_number_restraints 0
_refine_ls_restrained_S_all 1.045
_refine_ls_R_factor_all 0.0312
_refine_ls_R_factor_gt 0.0258
_refine_ls_shift/su_max 0.000
_refine_ls_shift/su_mean 0.000
_refine_ls_structure_factor_coef Fsqd
_refine_ls_weighting_details 'calc w=1/[\s^2^(Fo^2^)+(0.0356P)^2^+0.8982P] where P=(Fo^2^+2Fc^2^)/3'
_refine_ls_weighting_scheme calc
_refine_ls_wR_factor_gt 0.0631
_refine_ls_wR_factor_ref 0.0660
_reflns_number_gt 1811
_reflns_number_total 2016
_reflns_threshold_expression I>2\s(I)
_cod_data_source_file c0cp01717e.txt
_cod_data_source_block mnfdc
_cod_original_sg_symbol_H-M C2/c
_cod_database_code 7205899

loop_
_symmetry_equiv_pos_as_xyz
'x, y, z'
'-x, y, -z+1/2'
'x+1/2, y+1/2, z'
'-x+1/2, y+1/2, -z+1/2'
'-x, -y, -z'
'x, -y, z-1/2'
'-x+1/2, -y+1/2, -z'
'x+1/2, -y+1/2, z-1/2'

loop_
_atom_site_label
_atom_site_type_symbol
_atom_site_fract_x
_atom_site_fract_y
_atom_site_fract_z
_atom_site_U_iso_or_equiv
_atom_site_adp_type
_atom_site_occupancy
_atom_site_symmetry_multiplicity
_atom_site_calc_flag
_atom_site_refinement_flags
_atom_site_disorder_assembly
_atom_site_disorder_group
Mn1 Mn 0.2500 0.7500 0.0000 0.01056(8) Uani 1 2 d S . .
O1 O 0.0000 0.8255(2) 0.2500 0.0243(4) Uani 1 2 d S . .
O2 O 0.21209(4) 0.33697(13) 0.21582(17) 0.01266(19) Uani 1 1 d . . .
O3 O 0.19208(4) 0.63223(14) 0.14824(16) 0.0142(2) Uani 1 1 d . . .
C1 C 0.09294(5) 0.57709(19) 0.2192(2) 0.0132(3) Uani 1 1 d . . .
H1A H 0.1034 0.7017 0.2112 0.016 Uiso 1 1 calc R . .
C2 C 0.12705(5) 0.43129(18) 0.2148(2) 0.0121(2) Uani 1 1 d . . .
C3 C 0.11108(5) 0.24814(19) 0.2289(2) 0.0158(3) Uani 1 1 d . . .
H3A H 0.1348 0.1512 0.2301 0.019 Uiso 1 1 calc R . .
C4 C 0.06095(5) 0.2049(2) 0.2411(3) 0.0171(3) Uani 1 1 d . . .
H4A H 0.0503 0.0804 0.2476 0.021 Uiso 1 1 calc R . .
C5 C 0.02732(5) 0.34959(19) 0.2433(2) 0.0137(3) Uani 1 1 d . . .
C6 C 0.04362(5) 0.53403(18) 0.2356(2) 0.0131(3) Uani 1 1 d . . .
C7 C 0.0000 0.6581(3) 0.2500 0.0145(4) Uani 1 2 d S . .
C8 C 0.18054(5) 0.47134(18) 0.1920(2) 0.0111(2) Uani 1 1 d . . .
O4 O 0.28846(4) 0.48028(14) 0.03761(19) 0.0150(2) Uani 1 1 d . . .
H1WA H 0.2971(8) 0.413(3) -0.048(4) 0.032(6) Uiso 1 1 d . . .
H2WA H 0.2719(9) 0.408(4) 0.104(4) 0.044(7) Uiso 1 1 d . . .

loop_
_atom_site_aniso_label
_atom_site_aniso_U_11
_atom_site_aniso_U_22
_atom_site_aniso_U_33
_atom_site_aniso_U_23
_atom_site_aniso_U_13
_atom_site_aniso_U_12
Mn1 0.01050(12) 0.00762(12) 0.01372(13) -0.00029(10) 0.00218(12) -0.00109(10)
O1 0.0183(7) 0.0113(7) 0.0441(11) 0.000 0.0069(7) 0.000
O2 0.0116(4) 0.0101(4) 0.0162(5) 0.0012(4) 0.0020(4) 0.0017(3)
O3 0.0132(4) 0.0102(4) 0.0197(5) 0.0012(4) 0.0046(4) -0.0009(4)
C1 0.0117(6) 0.0111(5) 0.0169(7) 0.0011(5) 0.0022(5) -0.0008(5)
C2 0.0096(5) 0.0120(5) 0.0149(7) 0.0010(5) 0.0017(5) -0.0002(5)
C3 0.0123(6) 0.0113(6) 0.0241(8) 0.0012(5) 0.0036(5) 0.0008(5)
C4 0.0121(6) 0.0112(5) 0.0284(8) 0.0018(5) 0.0039(5) -0.0001(5)
C5 0.0116(6) 0.0114(6) 0.0185(7) -0.0001(5) 0.0032(5) 0.0003(5)
C6 0.0121(6) 0.0101(6) 0.0172(7) 0.0006(5) 0.0022(5) 0.0005(5)
C7 0.0115(8) 0.0122(8) 0.0195(10) 0.000 0.0013(7) 0.000
C8 0.0101(5) 0.0122(6) 0.0110(6) -0.0007(5) 0.0018(5) -0.0002(4)
O4 0.0163(4) 0.0111(4) 0.0184(6) 0.0000(4) 0.0053(5) 0.0001(4)

loop_
_atom_type_symbol
_atom_type_description
_atom_type_scat_dispersion_real
_atom_type_scat_dispersion_imag
_atom_type_scat_source
C C -0.0020 0.0020 'WCROMER Program in WinGX L.Kissel & R.H.Pratt Acta Cryst A46 170 1990'
H H 0.0000 0.0000 'WCROMER Program in WinGX L.Kissel & R.H.Pratt Acta Cryst A46 170 1990'
O O -0.0041 0.0074 'WCROMER Program in WinGX L.Kissel & R.H.Pratt Acta Cryst A46 170 1990'
Mn Mn 0.2237 0.8587 'WCROMER Program in WinGX L.Kissel & R.H.Pratt Acta Cryst A46 170 1990'

loop_
_geom_angle_atom_site_label_1
_geom_angle_atom_site_label_2
_geom_angle_atom_site_label_3
_geom_angle
_geom_angle_site_symmetry_1
_geom_angle_site_symmetry_3
_geom_angle_publ_flag
O2 Mn1 O2 180.0 6_565 4 ?
O2 Mn1 O3 91.95(4) 6_565 . ?
O2 Mn1 O3 88.05(4) 6_565 7_565 ?
O2 Mn1 O3 88.05(4) 4 . ?
O2 Mn1 O3 91.95(4) 4 7_565 ?
O2 Mn1 O4 89.65(4) 6_565 7_565 ?
O2 Mn1 O4 90.35(4) 4 7_565 ?
O2 Mn1 O4 90.35(4) 6_565 . ?
O2 Mn1 O4 89.65(4) 4 . ?
O3 Mn1 O3 180.0 . 7_565 ?
O3 Mn1 O4 87.22(4) . . ?
O3 Mn1 O4 92.78(4) . 7_565 ?
O3 Mn1 O4 87.22(4) 7_565 7_565 ?
O3 Mn1 O4 92.78(4) 7_565 . ?
O4 Mn1 O4 180.00(5) . 7_565 ?
Mn1 O2 C8 123.64(9) 4_545 . ?
Mn1 O3 C8 134.58(9) . . ?
H1A C1 C2 121.0 . . ?
H1A C1 C6 121.0 . . ?
C2 C1 C6 118.07(12) . . ?
C1 C2 C3 120.20(12) . . ?
C1 C2 C8 119.87(12) . . ?
C3 C2 C8 119.92(12) . . ?
C2 C3 H3A 119.2 . . ?
C2 C3 C4 121.56(13) . . ?
H3A C3 C4 119.2 . . ?
C3 C4 H4A 121.0 . . ?
C3 C4 C5 117.93(13) . . ?
H4A C4 C5 121.0 . . ?
C4 C5 C5 130.85(8) . 2 ?
C4 C5 C6 120.59(13) . . ?
C5 C5 C6 108.55(8) 2 . ?
C1 C6 C5 121.60(13) . . ?
C1 C6 C7 129.95(12) . . ?
C5 C6 C7 108.45(12) . . ?
O1 C7 C6 127.02(8) . . ?
O1 C7 C6 127.02(8) . 2 ?
C6 C7 C6 105.96(16) . 2 ?
O2 C8 O3 123.55(12) . . ?
O2 C8 C2 117.85(12) . . ?
O3 C8 C2 118.59(12) . . ?
Mn1 O4 H1WA 127.6(17) . . ?
Mn1 O4 H2WA 109.5(17) . . ?
H1WA O4 H2WA 104(2) . . ?

loop_
_geom_bond_atom_site_label_1
_geom_bond_atom_site_label_2
_geom_bond_distance
_geom_bond_site_symmetry_2
_geom_bond_publ_flag
Mn1 O2 2.1853(11) 6_565 ?
Mn1 O2 2.1853(11) 4 ?
Mn1 O3 2.1557(10) . ?
Mn1 O3 2.1557(10) 7_565 ?
Mn1 O4 2.2114(10) . ?
Mn1 O4 2.2114(10) 7_565 ?
O1 C7 1.213(3) . ?
O2 Mn1 2.1853(11) 4_545 ?
O2 C8 1.2888(15) . ?
O3 C8 1.2544(16) . ?
C1 H1A 0.9500 . ?
C1 C2 1.4034(18) . ?
C1 C6 1.3845(18) . ?
C2 C3 1.4028(18) . ?
C2 C8 1.4990(18) . ?
C3 H3A 0.9500 . ?
C3 C4 1.3999(19) . ?
C4 H4A 0.9500 . ?
C4 C5 1.387(2) . ?
C5 C5 1.487(3) 2 ?
C5 C6 1.4103(19) . ?
C6 C7 1.4938(18) . ?
C7 C6 1.4937(18) 2 ?
O4 H1WA 0.82(3) . ?
O4 H2WA 0.86(3) . ?

loop_
_geom_hbond_atom_site_label_D
_geom_hbond_atom_site_label_H
_geom_hbond_atom_site_label_A
_geom_hbond_distance_DH
_geom_hbond_distance_HA
_geom_hbond_distance_DA
_geom_hbond_angle_DHA
_geom_hbond_site_symmetry_A
O4 H1WA O2 0.82(3) 2.15(3) 2.8916(16) 150(2) 7
O4 H2WA O2 0.86(3) 1.95(3) 2.7416(15) 153(2) .
